data_9011214
loop_
_publ_author_name
'Jones, P. G.'
'Sheldrick, G. M.'
'Schwarzmann, E.'

_publ_section_title
;
 Antimony(III) arsenic(V) oxide
;
_journal_name_full 'Acta Crystallographica, Section B'
_journal_page_first 1923
_journal_page_last 1925
_journal_paper_doi 10.1107/S0567740880007492
_journal_volume 36
_journal_year 1980
_chemical_formula_structural AsSbO4
_chemical_formula_sum 'As O4 Sb'
_space_group_IT_number 11
_symmetry_space_group_name_Hall '-P 2yb'
_symmetry_space_group_name_H-M 'P 1 21/m 1'
_cell_angle_alpha 90
_cell_angle_beta 93.55
_cell_angle_gamma 90
_cell_length_a 4.794
_cell_length_b 6.925
_cell_length_c 5.307
_cell_formula_units_Z 2
_cell_volume 175.846
_database_code_amcsd 0009713
_exptl_crystal_density_diffrn 4.923
_cod_original_formula_sum 'As Sb O4'
_cod_database_code 9011214
_amcsd_formula_title AsSbO4

loop_
_space_group_symop_operation_xyz
x,y,z
x,1/2-y,z
-x,1/2+y,-z
-x,-y,-z

loop_
_atom_site_aniso_label
_atom_site_aniso_U_11
_atom_site_aniso_U_22
_atom_site_aniso_U_33
_atom_site_aniso_U_12
_atom_site_aniso_U_13
_atom_site_aniso_U_23
As 0.01300 0.00100 0.01000 0.00000 -0.00200 0.00000
Sb 0.01400 0.02000 0.01100 0.00000 0.00200 0.00000

loop_
_atom_site_label
_atom_site_fract_x
_atom_site_fract_y
_atom_site_fract_z
_atom_site_U_iso_or_equiv
As 0.71720 0.25000 0.11010 0.00800
Sb 0.20670 0.25000 0.67820 0.01500
O1 0.83480 0.25000 0.81900 0.02700
O2 0.36990 0.25000 0.03750 0.03500
O3 0.80690 0.06250 0.28470 0.04200

loop_
_cod_related_entry_id
_cod_related_entry_database
_cod_related_entry_code
1 AMCSD 0009713
